data_4028379
loop_
_publ_author_name
'Gang Wang'
'Xia Chen'
'Gaohan Miao'
'Weijun Yao'
'Cheng Ma'

_publ_section_title
;
 Divergent NHC-Catalyzed Oxidative Transformations of 3-Bromoenal:
 Selective Synthesis of 2H-Pyran-2-ones and Chiral Dihydropyranones
;
_journal_name_full 'Journal of Organic Chemistry'
_journal_page_first 6223
_journal_page_last 6232
_journal_paper_doi 10.1021/jo400950j
_journal_volume 78
_journal_year 2013
_chemical_absolute_configuration ad
_chemical_formula_moiety 'C12 H13 O3 S'
_chemical_formula_sum 'C12 H13 O3 S'
_chemical_formula_weight 237.28
_chemical_name_systematic
; 
 ? 
;
_space_group_IT_number 19
_symmetry_cell_setting orthorhombic
_symmetry_space_group_name_Hall 'P 2ac 2ab'
_symmetry_space_group_name_H-M 'P 21 21 21'
_atom_sites_solution_hydrogens geom
_atom_sites_solution_primary direct
_atom_sites_solution_secondary difmap
_audit_creation_method SHELXL-97
_cell_angle_alpha 90.00
_cell_angle_beta 90.00
_cell_angle_gamma 90.00
_cell_formula_units_Z 4
_cell_length_a 6.6358(3)
_cell_length_b 6.8047(4)
_cell_length_c 25.9130(10)
_cell_measurement_reflns_used 3590
_cell_measurement_temperature 293(2)
_cell_measurement_theta_max 29.4319
_cell_measurement_theta_min 2.9875
_cell_volume 1170.09(10)
_computing_cell_refinement 'CrysAlis PRO (Agilent Technologies, 2011)'
_computing_data_collection 'CrysAlis PRO'
_computing_data_reduction 'CrysAlis PRO'
_computing_molecular_graphics 'OLEX2 (Dolomanov et al., 2009)'
_computing_publication_material OLEX2
_computing_structure_refinement 'SHELXL-97 (Sheldrick, 2008)'
_computing_structure_solution 'SHELXS-97 (Sheldrick, 2008)'
_diffrn_ambient_temperature 293(2)
_diffrn_detector_area_resol_mean 10.3592
_diffrn_measured_fraction_theta_full 0.998
_diffrn_measured_fraction_theta_max 0.998
_diffrn_measurement_device_type 'Xcalibur, Atlas, Gemini ultra'
_diffrn_measurement_method '\w scans'
_diffrn_radiation_monochromator graphite
_diffrn_radiation_source 'fine-focus sealed tube'
_diffrn_radiation_type MoK\a
_diffrn_radiation_wavelength 0.71073
_diffrn_reflns_av_R_equivalents 0.0365
_diffrn_reflns_av_sigmaI/netI 0.0250
_diffrn_reflns_limit_h_max 7
_diffrn_reflns_limit_h_min -7
_diffrn_reflns_limit_k_max 8
_diffrn_reflns_limit_k_min -7
_diffrn_reflns_limit_l_max 31
_diffrn_reflns_limit_l_min -31
_diffrn_reflns_number 12148
_diffrn_reflns_theta_full 25.34
_diffrn_reflns_theta_max 25.34
_diffrn_reflns_theta_min 3.10
_exptl_absorpt_coefficient_mu 0.265
_exptl_absorpt_correction_T_max 0.9247
_exptl_absorpt_correction_T_min 0.9129
_exptl_absorpt_correction_type multi-scan
_exptl_absorpt_process_details
;
CrysAlis PRO (Agilent Technologies, 2011) 
;
_exptl_crystal_colour yellow
_exptl_crystal_density_diffrn 1.347
_exptl_crystal_description block
_exptl_crystal_F_000 500
_exptl_crystal_size_max 0.35
_exptl_crystal_size_mid 0.32
_exptl_crystal_size_min 0.30
_refine_diff_density_max 0.486
_refine_diff_density_min -0.417
_refine_diff_density_rms 0.068
_refine_ls_abs_structure_details 'Flack (1983), 855 Friedel pairs'
_refine_ls_abs_structure_Flack 0.0(2)
_refine_ls_extinction_method none
_refine_ls_goodness_of_fit_ref 1.104
_refine_ls_hydrogen_treatment constr
_refine_ls_matrix_type full
_refine_ls_number_parameters 148
_refine_ls_number_reflns 2130
_refine_ls_number_restraints 0
_refine_ls_restrained_S_all 1.104
_refine_ls_R_factor_all 0.0704
_refine_ls_R_factor_gt 0.0602
_refine_ls_shift/su_max 0.000
_refine_ls_shift/su_mean 0.000
_refine_ls_structure_factor_coef Fsqd
_refine_ls_weighting_details 'calc w=1/[\s^2^(Fo^2^)+(0.1147P)^2^+0.5853P] where P=(Fo^2^+2Fc^2^)/3'
_refine_ls_weighting_scheme calc
_refine_ls_wR_factor_gt 0.1813
_refine_ls_wR_factor_ref 0.1921
_reflns_number_gt 1822
_reflns_number_total 2130
_reflns_threshold_expression >2sigma(I)
_cod_data_source_file jo400950j_si_001.cif
_cod_data_source_block 111010_10906139
_cod_database_code 4028379

loop_
_symmetry_equiv_pos_as_xyz
'x, y, z'
'-x+1/2, -y, z+1/2'
'x+1/2, -y+1/2, -z'
'-x, y+1/2, -z+1/2'

loop_
_atom_site_label
_atom_site_type_symbol
_atom_site_fract_x
_atom_site_fract_y
_atom_site_fract_z
_atom_site_U_iso_or_equiv
_atom_site_adp_type
_atom_site_occupancy
_atom_site_symmetry_multiplicity
_atom_site_calc_flag
_atom_site_refinement_flags
S1 S 0.8870(2) 0.5092(2) 0.81526(4) 0.0705(5) Uani 1 1 d .
O1 O 0.4247(6) 0.2422(6) 0.89059(14) 0.0774(11) Uani 1 1 d .
O2 O 0.6779(5) 0.3719(4) 0.93172(11) 0.0492(7) Uani 1 1 d .
O3 O 0.9610(6) 0.9121(6) 0.97557(13) 0.0719(11) Uani 1 1 d .
C1 C 0.8789(8) 0.5325(8) 0.75076(15) 0.0586(12) Uani 1 1 d .
H1 H 0.9631 0.4632 0.7286 0.070 Uiso 1 1 calc R
C2 C 0.7416(8) 0.6588(8) 0.73454(17) 0.0601(12) Uani 1 1 d .
H2 H 0.7231 0.6845 0.6996 0.072 Uiso 1 1 calc R
C3 C 0.6166(6) 0.7590(6) 0.77517(12) 0.0403(8) Uani 1 1 d .
H3A H 0.6343 0.9005 0.7741 0.048 Uiso 1 1 calc R
H3B H 0.4747 0.7283 0.7711 0.048 Uiso 1 1 calc R
C4 C 0.6988(6) 0.6745(5) 0.82412(14) 0.0381(8) Uani 1 1 d .
C5 C 0.6201(6) 0.7252(6) 0.87766(13) 0.0404(9) Uani 1 1 d .
H5 H 0.5751 0.8623 0.8773 0.049 Uiso 1 1 calc R
C6 C 0.4403(6) 0.5964(7) 0.89262(16) 0.0527(11) Uani 1 1 d .
H6A H 0.3753 0.6509 0.9229 0.063 Uiso 1 1 calc R
H6B H 0.3430 0.5958 0.8647 0.063 Uiso 1 1 calc R
C7 C 0.5057(7) 0.3914(7) 0.90362(16) 0.0538(12) Uani 1 1 d .
C8 C 0.7950(6) 0.5359(6) 0.94487(13) 0.0402(9) Uani 1 1 d .
C9 C 0.7767(6) 0.7033(6) 0.91983(13) 0.0380(8) Uani 1 1 d .
C10 C 0.9381(7) 0.4786(8) 0.98588(17) 0.0583(12) Uani 1 1 d .
H10A H 0.8650 0.4480 1.0168 0.087 Uiso 1 1 calc R
H10B H 1.0292 0.5852 0.9925 0.087 Uiso 1 1 calc R
H10C H 1.0130 0.3652 0.9750 0.087 Uiso 1 1 calc R
C11 C 0.9083(6) 0.8758(6) 0.93234(14) 0.0441(9) Uani 1 1 d .
C12 C 0.9718(8) 1.0048(7) 0.88898(19) 0.0634(12) Uani 1 1 d .
H12A H 1.0551 0.9314 0.8656 0.095 Uiso 1 1 calc R
H12B H 1.0466 1.1144 0.9023 0.095 Uiso 1 1 calc R
H12C H 0.8548 1.0518 0.8710 0.095 Uiso 1 1 calc R

loop_
_atom_site_aniso_label
_atom_site_aniso_U_11
_atom_site_aniso_U_22
_atom_site_aniso_U_33
_atom_site_aniso_U_23
_atom_site_aniso_U_13
_atom_site_aniso_U_12
S1 0.0829(9) 0.0844(10) 0.0441(6) 0.0043(6) 0.0065(6) 0.0254(8)
O1 0.089(3) 0.086(2) 0.0570(19) 0.0050(18) -0.0146(19) -0.045(2)
O2 0.0595(17) 0.0476(16) 0.0406(15) 0.0025(12) -0.0037(13) -0.0100(14)
O3 0.086(3) 0.081(2) 0.0482(18) -0.0062(17) -0.0177(17) -0.029(2)
C1 0.069(3) 0.068(3) 0.038(2) -0.0058(19) 0.007(2) 0.004(3)
C2 0.073(3) 0.073(3) 0.035(2) 0.008(2) -0.006(2) -0.010(3)
C3 0.049(2) 0.048(2) 0.0245(16) -0.0019(14) 0.0063(16) -0.0113(19)
C4 0.0420(18) 0.0409(18) 0.0313(18) 0.0025(15) -0.0039(16) 0.0017(16)
C5 0.0362(19) 0.052(2) 0.0329(18) -0.0005(15) -0.0032(15) 0.0051(19)
C6 0.040(2) 0.080(3) 0.039(2) -0.002(2) 0.0016(17) -0.008(2)
C7 0.055(2) 0.070(3) 0.037(2) 0.003(2) 0.0040(18) -0.023(2)
C8 0.0405(19) 0.051(2) 0.0291(17) -0.0026(16) 0.0024(14) -0.0038(17)
C9 0.0379(19) 0.050(2) 0.0264(17) -0.0037(15) -0.0010(14) -0.0023(17)
C10 0.065(3) 0.066(3) 0.044(2) 0.005(2) -0.015(2) 0.005(2)
C11 0.045(2) 0.049(2) 0.039(2) -0.0024(17) 0.0031(18) -0.0051(19)
C12 0.075(3) 0.056(3) 0.059(3) 0.001(2) 0.007(2) -0.023(3)

loop_
_atom_type_symbol
_atom_type_description
_atom_type_scat_dispersion_real
_atom_type_scat_dispersion_imag
_atom_type_scat_source
C C 0.0033 0.0016 'International Tables Vol C Tables 4.2.6.8 and 6.1.1.4'
H H 0.0000 0.0000 'International Tables Vol C Tables 4.2.6.8 and 6.1.1.4'
O O 0.0106 0.0060 'International Tables Vol C Tables 4.2.6.8 and 6.1.1.4'
S S 0.1246 0.1234 'International Tables Vol C Tables 4.2.6.8 and 6.1.1.4'

loop_
_geom_angle_atom_site_label_1
_geom_angle_atom_site_label_2
_geom_angle_atom_site_label_3
_geom_angle
C1 S1 C4 92.8(2)
C7 O2 C8 121.1(3)
C2 C1 S1 113.6(4)
C2 C1 H1 123.2
S1 C1 H1 123.2
C1 C2 C3 116.9(4)
C1 C2 H2 121.5
C3 C2 H2 121.5
C4 C3 C2 102.6(3)
C4 C3 H3A 111.2
C2 C3 H3A 111.2
C4 C3 H3B 111.2
C2 C3 H3B 111.2
H3A C3 H3B 109.2
C3 C4 C5 124.1(3)
C3 C4 S1 114.1(3)
C5 C4 S1 121.7(3)
C9 C5 C4 113.6(3)
C9 C5 C6 107.2(3)
C4 C5 C6 111.6(3)
C9 C5 H5 108.1
C4 C5 H5 108.1
C6 C5 H5 108.1
C7 C6 C5 111.0(4)
C7 C6 H6A 109.4
C5 C6 H6A 109.4
C7 C6 H6B 109.4
C5 C6 H6B 109.4
H6A C6 H6B 108.0
O1 C7 O2 116.4(5)
O1 C7 C6 127.6(4)
O2 C7 C6 116.0(4)
C9 C8 O2 121.2(3)
C9 C8 C10 130.0(4)
O2 C8 C10 108.7(4)
C8 C9 C11 121.2(3)
C8 C9 C5 120.3(4)
C11 C9 C5 118.6(3)
C8 C10 H10A 109.5
C8 C10 H10B 109.5
H10A C10 H10B 109.5
C8 C10 H10C 109.5
H10A C10 H10C 109.5
H10B C10 H10C 109.5
O3 C11 C12 120.1(4)
O3 C11 C9 122.2(4)
C12 C11 C9 117.7(3)
C11 C12 H12A 109.5
C11 C12 H12B 109.5
H12A C12 H12B 109.5
C11 C12 H12C 109.5
H12A C12 H12C 109.5
H12B C12 H12C 109.5

loop_
_geom_bond_atom_site_label_1
_geom_bond_atom_site_label_2
_geom_bond_distance
S1 C1 1.680(4)
S1 C4 1.696(4)
O1 C7 1.198(6)
O2 C7 1.361(5)
O2 C8 1.402(5)
O3 C11 1.199(5)
C1 C2 1.321(7)
C1 H1 0.9300
C2 C3 1.504(6)
C2 H2 0.9300
C3 C4 1.496(5)
C3 H3A 0.9700
C3 H3B 0.9700
C4 C5 1.522(5)
C5 C9 1.515(5)
C5 C6 1.530(6)
C5 H5 0.9800
C6 C7 1.488(7)
C6 H6A 0.9700
C6 H6B 0.9700
C8 C9 1.316(6)
C8 C10 1.478(5)
C9 C11 1.498(6)
C10 H10A 0.9600
C10 H10B 0.9600
C10 H10C 0.9600
C11 C12 1.487(6)
C12 H12A 0.9600
C12 H12B 0.9600
C12 H12C 0.9600

loop_
_geom_torsion_atom_site_label_1
_geom_torsion_atom_site_label_2
_geom_torsion_atom_site_label_3
_geom_torsion_atom_site_label_4
_geom_torsion
C4 S1 C1 C2 0.0(4)
S1 C1 C2 C3 -0.2(6)
C1 C2 C3 C4 0.3(5)
C2 C3 C4 C5 -178.7(4)
C2 C3 C4 S1 -0.3(4)
C1 S1 C4 C3 0.2(3)
C1 S1 C4 C5 178.7(4)
C3 C4 C5 C9 -152.9(4)
S1 C4 C5 C9 28.8(5)
C3 C4 C5 C6 85.8(5)
S1 C4 C5 C6 -92.5(4)
C9 C5 C6 C7 -53.1(4)
C4 C5 C6 C7 71.9(4)
C8 O2 C7 O1 174.0(4)
C8 O2 C7 C6 -5.9(5)
C5 C6 C7 O1 -137.5(5)
C5 C6 C7 O2 42.4(5)
C7 O2 C8 C9 -18.7(6)
C7 O2 C8 C10 165.3(4)
O2 C8 C9 C11 -177.2(3)
C10 C8 C9 C11 -2.1(6)
O2 C8 C9 C5 3.0(6)
C10 C8 C9 C5 178.1(4)
C4 C5 C9 C8 -91.5(4)
C6 C5 C9 C8 32.3(5)
C4 C5 C9 C11 88.8(4)
C6 C5 C9 C11 -147.4(3)
C8 C9 C11 O3 -36.1(6)
C5 C9 C11 O3 143.7(4)
C8 C9 C11 C12 144.5(4)
C5 C9 C11 C12 -35.8(5)
